data_7039232
loop_
_publ_author_name
'Patchett, Ruth'
'Chaplin, Adrian B.'

_publ_section_title
;
 Coordination chemistry of a calix[4]arene-based NHC ligand: dinuclear
 complexes and comparison to I(i)Pr2Me2.
;
_journal_issue 21
_journal_name_full 'Dalton transactions (Cambridge, England : 2003)'
_journal_page_first 8945
_journal_page_last 8955
_journal_paper_doi 10.1039/c6dt01001f
_journal_volume 45
_journal_year 2016
_chemical_formula_moiety 'C38 H64 Cl N4 Rh2, C H2 Cl2, C32 H12 B F24'
_chemical_formula_sum 'C71 H78 B Cl3 F24 N4 Rh2'
_chemical_formula_weight 1766.35
_chemical_melting_point ?
_space_group_crystal_system monoclinic
_space_group_IT_number 14
_space_group_name_Hall '-P 2yn'
_space_group_name_H-M_alt 'P 1 21/n 1'
_symmetry_space_group_name_Hall '-P 2yn'
_symmetry_space_group_name_H-M 'P 1 21/n 1'
_atom_sites_solution_hydrogens geom
_atom_sites_solution_primary direct
_atom_sites_solution_secondary difmap
_audit_creation_date 2015-07-23
_audit_creation_method
;
Olex2 1.2
(compiled 2015.01.26 svn.r3151 for OlexSys, GUI svn.r4998)
;
_audit_update_record
;
2016-01-21 deposited with the CCDC.
2016-05-03 downloaded from the CCDC.
;
_cell_angle_alpha 90
_cell_angle_beta 105.666(3)
_cell_angle_gamma 90
_cell_formula_units_Z 4
_cell_length_a 14.1084(4)
_cell_length_b 25.7959(7)
_cell_length_c 21.8486(7)
_cell_measurement_reflns_used 22987
_cell_measurement_temperature 150(2)
_cell_measurement_theta_max 31.2850
_cell_measurement_theta_min 3.3890
_cell_volume 7656.2(4)
_computing_cell_refinement
;
CrysAlisPro, Agilent Technologies,
Version 1.171.37.31 (release 14-01-2014 CrysAlis171 .NET)
(compiled Jan 14 2014,18:38:05)
;
_computing_data_collection
;
CrysAlisPro, Agilent Technologies,
Version 1.171.37.31 (release 14-01-2014 CrysAlis171 .NET)
(compiled Jan 14 2014,18:38:05)
;
_computing_data_reduction
;
CrysAlisPro, Agilent Technologies,
Version 1.171.37.31 (release 14-01-2014 CrysAlis171 .NET)
(compiled Jan 14 2014,18:38:05)
;
_computing_molecular_graphics 'Olex2 (Dolomanov et al., 2009)'
_computing_publication_material 'Olex2 (Dolomanov et al., 2009)'
_computing_structure_refinement 'ShelXL (Sheldrick, 2008)'
_computing_structure_solution 'ShelXS (Sheldrick, 2008)'
_diffrn_ambient_temperature 150(2)
_diffrn_detector 'CCD plate'
_diffrn_detector_area_resol_mean 10.2833
_diffrn_detector_type Ruby
_diffrn_measured_fraction_theta_full 0.998
_diffrn_measured_fraction_theta_max 0.998
_diffrn_measurement_details
;
  1 omega   35.00  107.00   1.0000   15.0000
omega____ theta____ kappa____ phi______ frames
    -       17.1593  178.0000  -60.0000 72

  2 omega  -16.00   96.00   1.0000   15.0000
omega____ theta____ kappa____ phi______ frames
    -       17.1593   77.0000   30.0000 112

  3 omega  -25.00   24.00   1.0000   15.0000
omega____ theta____ kappa____ phi______ frames
    -      -18.2530  -99.0000 -180.0000 49

  4 omega  -45.00   58.00   1.0000   15.0000
omega____ theta____ kappa____ phi______ frames
    -      -18.2530   38.0000  150.0000 103

  5 omega  -16.00   34.00   1.0000   15.0000
omega____ theta____ kappa____ phi______ frames
    -       17.1593   77.0000 -180.0000 50
;
_diffrn_measurement_device 'four-circle diffractometer'
_diffrn_measurement_device_type 'Oxford Diffraction: Xcalibur, Ruby, Gemini'
_diffrn_measurement_method '\w scans'
_diffrn_orient_matrix_UB_11 -0.0108260000
_diffrn_orient_matrix_UB_12 -0.0130334000
_diffrn_orient_matrix_UB_13 -0.0296849000
_diffrn_orient_matrix_UB_21 -0.0049887000
_diffrn_orient_matrix_UB_22 -0.0236683000
_diffrn_orient_matrix_UB_23 0.0153488000
_diffrn_orient_matrix_UB_31 -0.0508244000
_diffrn_orient_matrix_UB_32 0.0051119000
_diffrn_orient_matrix_UB_33 -0.0045644000
_diffrn_radiation_monochromator graphite
_diffrn_radiation_probe x-ray
_diffrn_radiation_type MoK\a
_diffrn_radiation_wavelength 0.71073
_diffrn_reflns_av_R_equivalents 0.0369
_diffrn_reflns_av_unetI/netI 0.0327
_diffrn_reflns_Laue_measured_fraction_full 0.998
_diffrn_reflns_Laue_measured_fraction_max 0.998
_diffrn_reflns_limit_h_max 17
_diffrn_reflns_limit_h_min -17
_diffrn_reflns_limit_k_max 32
_diffrn_reflns_limit_k_min -31
_diffrn_reflns_limit_l_max 27
_diffrn_reflns_limit_l_min -26
_diffrn_reflns_number 65779
_diffrn_reflns_point_group_measured_fraction_full 0.998
_diffrn_reflns_point_group_measured_fraction_max 0.998
_diffrn_reflns_theta_full 26.372
_diffrn_reflns_theta_max 26.372
_diffrn_reflns_theta_min 3.291
_diffrn_source 'Enhance (Mo) X-ray Source'
_exptl_absorpt_coefficient_mu 0.637
_exptl_absorpt_correction_T_max 1.00000
_exptl_absorpt_correction_T_min 0.96630
_exptl_absorpt_correction_type multi-scan
_exptl_absorpt_process_details
;
CrysAlisPro, Agilent Technologies,
Version 1.171.37.31 (release 14-01-2014 CrysAlis171 .NET)
(compiled Jan 14 2014,18:38:05)
Empirical absorption correction using spherical harmonics,
 implemented in SCALE3 ABSPACK scaling algorithm.
;
_exptl_crystal_colour yellow
_exptl_crystal_colour_primary yellow
_exptl_crystal_density_diffrn 1.532
_exptl_crystal_density_meas ?
_exptl_crystal_description block
_exptl_crystal_F_000 3576
_exptl_crystal_size_max 0.45
_exptl_crystal_size_mid 0.38
_exptl_crystal_size_min 0.1
_refine_diff_density_max 0.738
_refine_diff_density_min -1.163
_refine_diff_density_rms 0.083
_refine_ls_extinction_method none
_refine_ls_goodness_of_fit_ref 1.052
_refine_ls_hydrogen_treatment constr
_refine_ls_matrix_type full
_refine_ls_number_parameters 1042
_refine_ls_number_reflns 15632
_refine_ls_number_restraints 633
_refine_ls_restrained_S_all 1.140
_refine_ls_R_factor_all 0.0551
_refine_ls_R_factor_gt 0.0446
_refine_ls_shift/su_max 0.003
_refine_ls_shift/su_mean 0.000
_refine_ls_structure_factor_coef Fsqd
_refine_ls_weighting_details 'w=1/[\s^2^(Fo^2^)+(0.0502P)^2^+13.6228P] where P=(Fo^2^+2Fc^2^)/3'
_refine_ls_weighting_scheme calc
_refine_ls_wR_factor_gt 0.1084
_refine_ls_wR_factor_ref 0.1139
_reflns_Friedel_coverage 0.000
_reflns_number_gt 13328
_reflns_number_total 15632
_reflns_threshold_expression 'I > 2\s(I)'
_cod_data_source_file c6dt01001f2.cif
_cod_data_source_block 0074abc14
_cod_depositor_comments
;
The following automatic conversions were performed:

'_chemical_melting_point' value 'not measured' was changed to '?' -
the value is undefined or not given.

'_exptl_crystal_density_meas' value 'not measured' was changed to '?'
- the value is perceived as not measured.

Automatic conversion script
Id: cif_fix_values 4268 2015-11-12 08:31:59Z antanas 

 Adding full bibliography for 7039227--7039236.cif.
;
_cod_database_code 7039232
_shelx_space_group_comment
;
The symmetry employed for this shelxl refinement is uniquely defined
by the following loop, which should always be used as a source of
symmetry information in preference to the above space-group names.
They are only intended as comments.
;
_olex2_refinement_description
;
1. Fixed Uiso
 At 1.2 times of:
  All C(H) groups, All C(H,H) groups
 At 1.5 times of:
  All C(H,H,H) groups
2. Restrained distances
 C215-F7 \\sim C215-F8 \\sim C215-F9 \\sim C215-F7A \\sim C215-F8A \\sim
C215-F9A
 with sigma of 0.01
 F7-F8 \\sim F8-F9 \\sim F9-F7 \\sim F7A-F8A \\sim F8A-F9A \\sim F9A-F7A
 with sigma of 0.01
 C211-F7 \\sim C211-F8 \\sim C211-F9 \\sim C211-F7A \\sim C211-F8A \\sim
C211-F9A
 with sigma of 0.01
 C216-F10 \\sim C216-F11 \\sim C216-F12 \\sim C216-F10A \\sim C216-F11A \\sim
C216-F12A
 with sigma of 0.01
 F10-F11 \\sim F11-F12 \\sim F12-F10 \\sim F10A-F11A \\sim F11A-F12A \\sim
F12A-F10A
 with sigma of 0.01
 C213-F10 \\sim C213-F11 \\sim C213-F12 \\sim C213-F10A \\sim C213-F11A \\sim
C213-F12A
 with sigma of 0.01
 C224-F16 \\sim C224-F17 \\sim C224-F18 \\sim C224-F16A \\sim C224-F17A \\sim
C224-F18A
 with sigma of 0.01
 F16-F17 \\sim F17-F18 \\sim F18-F16 \\sim F16A-F17A \\sim F17A-F18A \\sim
F18A-F16A
 with sigma of 0.01
 C221-F16 \\sim C221-F17 \\sim C221-F18 \\sim C221-F16A \\sim C221-F17A \\sim
C221-F18A
 with sigma of 0.01
3. Uiso/Uaniso restraints and constraints
F1 \\sim F2 \\sim F3 \\sim F4 \\sim F5 \\sim F6 \\sim F7 \\sim F7A \\sim F8
\\sim F8A \\sim F9 \\sim F9A \\sim F10 \\sim F10A \\sim F11 \\sim F11A \\sim
F12 \\sim F12A \\sim F13 \\sim F14 \\sim F15 \\sim F16 \\sim F16A \\sim F17
\\sim F17A \\sim F18 \\sim F18A \\sim F19 \\sim F20 \\sim F21 \\sim F22 \\sim
F23 \\sim F24 \\sim C4 \\sim C5 \\sim C6 \\sim C7 \\sim C8 \\sim C9 \\sim C10
\\sim C11 \\sim C12 \\sim C13 \\sim C14 \\sim C15 \\sim C16 \\sim C17 \\sim C18
\\sim C19: within 1.7A with sigma of 0.01 and sigma for terminal atoms of 0.02
Uanis(F1) \\sim Ueq, Uanis(F2) \\sim Ueq, Uanis(F3) \\sim Ueq, Uanis(F4) \\sim
Ueq, Uanis(F5) \\sim Ueq, Uanis(F6) \\sim Ueq, Uanis(F7) \\sim Ueq, Uanis(F7A)
\\sim Ueq, Uanis(F8) \\sim Ueq, Uanis(F8A) \\sim Ueq, Uanis(F9) \\sim Ueq,
Uanis(F9A) \\sim Ueq, Uanis(F10) \\sim Ueq, Uanis(F10A) \\sim Ueq, Uanis(F11)
\\sim Ueq, Uanis(F11A) \\sim Ueq, Uanis(F12) \\sim Ueq, Uanis(F12A) \\sim Ueq,
Uanis(F13) \\sim Ueq, Uanis(F14) \\sim Ueq, Uanis(F15) \\sim Ueq, Uanis(F16)
\\sim Ueq, Uanis(F16A) \\sim Ueq, Uanis(F17) \\sim Ueq, Uanis(F17A) \\sim Ueq,
Uanis(F18) \\sim Ueq, Uanis(F18A) \\sim Ueq, Uanis(F19) \\sim Ueq, Uanis(F20)
\\sim Ueq, Uanis(F21) \\sim Ueq, Uanis(F22) \\sim Ueq, Uanis(F23) \\sim Ueq,
Uanis(F24) \\sim Ueq, Uanis(C4) \\sim Ueq, Uanis(C5) \\sim Ueq, Uanis(C6) \\sim
Ueq, Uanis(C7) \\sim Ueq, Uanis(C8) \\sim Ueq, Uanis(C9) \\sim Ueq, Uanis(C10)
\\sim Ueq, Uanis(C11) \\sim Ueq, Uanis(C12) \\sim Ueq, Uanis(C13) \\sim Ueq,
Uanis(C14) \\sim Ueq, Uanis(C15) \\sim Ueq, Uanis(C16) \\sim Ueq, Uanis(C17)
\\sim Ueq, Uanis(C18) \\sim Ueq, Uanis(C19) \\sim Ueq: with sigma of 0.007 and
sigma for terminal atoms of 0.02
4. Others
 Sof(F7A)=Sof(F8A)=Sof(F9A)=1-FVAR(1)
 Sof(F7)=Sof(F8)=Sof(F9)=FVAR(1)
 Sof(F10A)=Sof(F11A)=Sof(F12A)=1-FVAR(2)
 Sof(F10)=Sof(F11)=Sof(F12)=FVAR(2)
 Sof(F16A)=Sof(F17A)=Sof(F18A)=1-FVAR(3)
 Sof(F16)=Sof(F17)=Sof(F18)=FVAR(3)
5.a Ternary CH refined with riding coordinates:
 C4(H4), C5(H5), C8(H8), C9(H9), C12(H12), C13(H13), C16(H16), C17(H17),
 C25(H25), C28(H28), C38(H38), C41(H41)
5.b Secondary CH2 refined with riding coordinates:
 C6(H6A,H6B), C7(H7A,H7B), C10(H10A,H10B), C11(H11A,H11B), C14(H14A,H14B),
 C15(H15A,H15B), C18(H18A,H18B), C19(H19A,H19B), C900(H90A,H90B)
5.c Aromatic/amide H refined with riding coordinates:
 C202(H202), C204(H204), C206(H206), C210(H210), C212(H212), C214(H214),
 C218(H218), C220(H220), C222(H222), C226(H226), C228(H228), C230(H230)
5.d Idealised Me refined as rotating group:
 C26(H26A,H26B,H26C), C27(H27A,H27B,H27C), C29(H29A,H29B,H29C), C30(H30A,H30B,
 H30C), C31(H31A,H31B,H31C), C32(H32A,H32B,H32C), C39(H39A,H39B,H39C), C40(H40A,
 H40B,H40C), C42(H42A,H42B,H42C), C43(H43A,H43B,H43C), C44(H44A,H44B,H44C),
 C45(H45A,H45B,H45C)
;
_shelx_shelxl_version_number 2014/7
_olex2_computing_structure_refinement_long 'ShelXL (Sheldrick, 2008)'
_olex2_submission_special_instructions 'No special instructions were received'

loop_
_space_group_symop_operation_xyz
'x, y, z'
'-x+1/2, y+1/2, -z+1/2'
'-x, -y, -z'
'x-1/2, -y-1/2, z-1/2'

loop_
_atom_site_label
_atom_site_type_symbol
_atom_site_fract_x
_atom_site_fract_y
_atom_site_fract_z
_atom_site_U_iso_or_equiv
_atom_site_adp_type
_atom_site_occupancy
_atom_site_site_symmetry_order
_atom_site_calc_flag
_atom_site_refinement_flags_posn
_atom_site_refinement_flags_adp
_atom_site_refinement_flags_occupancy
_atom_site_disorder_assembly
_atom_site_disorder_group
Rh1 Rh 0.10849(2) 0.94961(2) 0.65251(2) 0.02097(7) Uani 1 1 d . . . . .
Rh2 Rh 0.38240(2) 0.93337(2) 0.82035(2) 0.02272(7) Uani 1 1 d . . . . .
Cl3 Cl 0.22017(7) 0.95593(4) 0.75670(4) 0.0381(2) Uani 1 1 d . . . . .
N21 N 0.11026(18) 1.06874(10) 0.65169(13) 0.0221(5) Uani 1 1 d . . . . .
N24 N 0.21429(18) 1.03643(10) 0.60634(12) 0.0207(5) Uani 1 1 d . . . . .
N34 N 0.39928(18) 1.04659(10) 0.86310(12) 0.0213(5) Uani 1 1 d . . . . .
N37 N 0.32105(19) 1.00084(10) 0.91579(12) 0.0230(5) Uani 1 1 d . . . . .
C4 C 0.1068(3) 0.86453(12) 0.64675(16) 0.0300(7) Uani 1 1 d . U . . .
H4 H 0.1684 0.8474 0.6723 0.036 Uiso 1 1 calc R . . . .
C5 C 0.0429(3) 0.87915(13) 0.68107(18) 0.0349(8) Uani 1 1 d . U . . .
H5 H 0.0663 0.8710 0.7275 0.042 Uiso 1 1 calc R . . . .
C6 C -0.0666(3) 0.88315(19) 0.6561(3) 0.0575(12) Uani 1 1 d . U . . .
H6A H -0.0929 0.8480 0.6434 0.069 Uiso 1 1 calc R . . . .
H6B H -0.0934 0.8946 0.6913 0.069 Uiso 1 1 calc R . . . .
C7 C -0.1036(3) 0.9177(2) 0.6028(3) 0.0667(14) Uani 1 1 d . U . . .
H7A H -0.1587 0.9379 0.6109 0.080 Uiso 1 1 calc R . . . .
H7B H -0.1308 0.8964 0.5645 0.080 Uiso 1 1 calc R . . . .
C8 C -0.0303(3) 0.95570(15) 0.58818(19) 0.0386(9) Uani 1 1 d . U . . .
H8 H -0.0554 0.9920 0.5805 0.046 Uiso 1 1 calc R . . . .
C9 C 0.0379(3) 0.94225(14) 0.55506(17) 0.0371(8) Uani 1 1 d . U . . .
H9 H 0.0532 0.9711 0.5287 0.045 Uiso 1 1 calc R . . . .
C10 C 0.0544(4) 0.88944(17) 0.5311(2) 0.0608(12) Uani 1 1 d . U . . .
H10A H -0.0048 0.8797 0.4970 0.073 Uiso 1 1 calc R . . . .
H10B H 0.1102 0.8916 0.5118 0.073 Uiso 1 1 calc R . . . .
C11 C 0.0748(4) 0.84845(16) 0.5781(2) 0.0555(11) Uani 1 1 d . U . . .
H11A H 0.1268 0.8260 0.5696 0.067 Uiso 1 1 calc R . . . .
H11B H 0.0147 0.8270 0.5717 0.067 Uiso 1 1 calc R . . . .
C12 C 0.4178(3) 0.87865(16) 0.7519(2) 0.0473(10) Uani 1 1 d . U . . .
H12 H 0.3784 0.8834 0.7068 0.057 Uiso 1 1 calc R . . . .
C13 C 0.3715(4) 0.85181(14) 0.7889(2) 0.0471(10) Uani 1 1 d . U . . .
H13 H 0.3031 0.8409 0.7661 0.056 Uiso 1 1 calc R . . . .
C14 C 0.4181(5) 0.81873(18) 0.8461(3) 0.0700(14) Uani 1 1 d . U . . .
H14A H 0.3661 0.8077 0.8659 0.084 Uiso 1 1 calc R . . . .
H14B H 0.4450 0.7871 0.8313 0.084 Uiso 1 1 calc R . . . .
C15 C 0.4976(3) 0.84408(16) 0.8950(2) 0.0506(10) Uani 1 1 d . U . . .
H15A H 0.5615 0.8330 0.8889 0.061 Uiso 1 1 calc R . . . .
H15B H 0.4947 0.8315 0.9373 0.061 Uiso 1 1 calc R . . . .
C16 C 0.4948(3) 0.90314(14) 0.89535(17) 0.0322(7) Uani 1 1 d . U . . .
H16 H 0.4977 0.9186 0.9378 0.039 Uiso 1 1 calc R . . . .
C17 C 0.5352(3) 0.93456(14) 0.85656(18) 0.0344(8) Uani 1 1 d . U . . .
H17 H 0.5617 0.9683 0.8765 0.041 Uiso 1 1 calc R . . . .
C18 C 0.5849(4) 0.9152(2) 0.8080(2) 0.0577(11) Uani 1 1 d . U . . .
H18A H 0.6003 0.9454 0.7843 0.069 Uiso 1 1 calc R . . . .
H18B H 0.6481 0.8988 0.8307 0.069 Uiso 1 1 calc R . . . .
C19 C 0.5269(4) 0.8775(2) 0.7617(3) 0.0742(14) Uani 1 1 d . U . . .
H19A H 0.5508 0.8422 0.7758 0.089 Uiso 1 1 calc R . . . .
H19B H 0.5406 0.8837 0.7202 0.089 Uiso 1 1 calc R . . . .
C20 C 0.1459(2) 1.02316(11) 0.63656(14) 0.0197(6) Uani 1 1 d . . . . .
C22 C 0.1573(2) 1.11046(12) 0.63166(14) 0.0211(6) Uani 1 1 d . . . . .
C23 C 0.2221(2) 1.09033(12) 0.60307(14) 0.0213(6) Uani 1 1 d . . . . .
C25 C 0.0401(3) 1.06972(13) 0.69121(18) 0.0324(8) Uani 1 1 d . . . . .
H25 H 0.0181 1.0332 0.6940 0.039 Uiso 1 1 calc R . . . .
C26 C 0.0907(4) 1.08677(17) 0.7586(2) 0.0502(11) Uani 1 1 d . . . . .
H26A H 0.1466 1.0639 0.7768 0.075 Uiso 1 1 calc GR . . . .
H26B H 0.0439 1.0850 0.7845 0.075 Uiso 1 1 calc GR . . . .
H26C H 0.1142 1.1225 0.7581 0.075 Uiso 1 1 calc GR . . . .
C27 C -0.0515(3) 1.10103(18) 0.6600(3) 0.0582(13) Uani 1 1 d . . . . .
H27A H -0.0351 1.1380 0.6623 0.087 Uiso 1 1 calc GR . . . .
H27B H -0.1021 1.0947 0.6823 0.087 Uiso 1 1 calc GR . . . .
H27C H -0.0765 1.0906 0.6155 0.087 Uiso 1 1 calc GR . . . .
C28 C 0.2769(2) 0.99597(13) 0.58870(15) 0.0265(7) Uani 1 1 d . . . . .
H28 H 0.2470 0.9619 0.5949 0.032 Uiso 1 1 calc R . . . .
C29 C 0.3796(2) 0.99620(15) 0.63348(18) 0.0367(8) Uani 1 1 d . . . . .
H29A H 0.4122 1.0290 0.6291 0.055 Uiso 1 1 calc GR . . . .
H29B H 0.4175 0.9673 0.6230 0.055 Uiso 1 1 calc GR . . . .
H29C H 0.3755 0.9924 0.6773 0.055 Uiso 1 1 calc GR . . . .
C30 C 0.2759(3) 0.99833(17) 0.51869(18) 0.0430(9) Uani 1 1 d . . . . .
H30A H 0.2078 1.0011 0.4924 0.064 Uiso 1 1 calc GR . . . .
H30B H 0.3059 0.9668 0.5073 0.064 Uiso 1 1 calc GR . . . .
H30C H 0.3133 1.0286 0.5115 0.064 Uiso 1 1 calc GR . . . .
C31 C 0.1359(3) 1.16649(12) 0.64006(17) 0.0294(7) Uani 1 1 d . . . . .
H31A H 0.0698 1.1749 0.6135 0.044 Uiso 1 1 calc GR . . . .
H31B H 0.1846 1.1881 0.6274 0.044 Uiso 1 1 calc GR . . . .
H31C H 0.1392 1.1731 0.6848 0.044 Uiso 1 1 calc GR . . . .
C32 C 0.2913(2) 1.11795(14) 0.57323(16) 0.0303(7) Uani 1 1 d . . . . .
H32A H 0.3582 1.1046 0.5909 0.045 Uiso 1 1 calc GR . . . .
H32B H 0.2900 1.1552 0.5820 0.045 Uiso 1 1 calc GR . . . .
H32C H 0.2711 1.1122 0.5272 0.045 Uiso 1 1 calc GR . . . .
C33 C 0.3694(2) 0.99757(12) 0.87056(14) 0.0205(6) Uani 1 1 d . . . . .
C35 C 0.3681(2) 1.08054(12) 0.90346(16) 0.0255(7) Uani 1 1 d . . . . .
C36 C 0.3190(2) 1.05205(13) 0.93654(15) 0.0259(7) Uani 1 1 d . . . . .
C38 C 0.4419(2) 1.06009(12) 0.81012(15) 0.0252(7) Uani 1 1 d . . . . .
H38 H 0.4553 1.0265 0.7912 0.030 Uiso 1 1 calc R . . . .
C39 C 0.3665(3) 1.08843(14) 0.75802(17) 0.0362(8) Uani 1 1 d . . . . .
H39A H 0.3501 1.1216 0.7744 0.054 Uiso 1 1 calc GR . . . .
H39B H 0.3069 1.0673 0.7440 0.054 Uiso 1 1 calc GR . . . .
H39C H 0.3940 1.0947 0.7220 0.054 Uiso 1 1 calc GR . . . .
C40 C 0.5395(3) 1.08808(15) 0.83115(18) 0.0355(8) Uani 1 1 d . . . . .
H40A H 0.5697 1.0895 0.7957 0.053 Uiso 1 1 calc GR . . . .
H40B H 0.5832 1.0695 0.8669 0.053 Uiso 1 1 calc GR . . . .
H40C H 0.5288 1.1234 0.8445 0.053 Uiso 1 1 calc GR . . . .
C41 C 0.2766(3) 0.95463(13) 0.93657(17) 0.0301(7) Uani 1 1 d . . . . .
H41 H 0.2924 0.9248 0.9118 0.036 Uiso 1 1 calc R . . . .
C42 C 0.1652(3) 0.95811(18) 0.9196(2) 0.0490(10) Uani 1 1 d . . . . .
H42A H 0.1458 0.9848 0.9457 0.074 Uiso 1 1 calc GR . . . .
H42B H 0.1380 0.9246 0.9275 0.074 Uiso 1 1 calc GR . . . .
H42C H 0.1397 0.9672 0.8746 0.074 Uiso 1 1 calc GR . . . .
C43 C 0.3232(3) 0.94234(16) 1.00620(19) 0.0425(9) Uani 1 1 d . . . . .
H43A H 0.3950 0.9415 1.0143 0.064 Uiso 1 1 calc GR . . . .
H43B H 0.2998 0.9085 1.0165 0.064 Uiso 1 1 calc GR . . . .
H43C H 0.3049 0.9691 1.0327 0.064 Uiso 1 1 calc GR . . . .
C44 C 0.3901(3) 1.13714(14) 0.9092(2) 0.0391(9) Uani 1 1 d . . . . .
H44A H 0.3571 1.1528 0.9388 0.059 Uiso 1 1 calc GR . . . .
H44B H 0.3662 1.1535 0.8674 0.059 Uiso 1 1 calc GR . . . .
H44C H 0.4613 1.1423 0.9251 0.059 Uiso 1 1 calc GR . . . .
C45 C 0.2689(3) 1.07044(15) 0.98444(18) 0.0360(8) Uani 1 1 d . . . . .
H45A H 0.1974 1.0676 0.9668 0.054 Uiso 1 1 calc GR . . . .
H45B H 0.2865 1.1067 0.9951 0.054 Uiso 1 1 calc GR . . . .
H45C H 0.2897 1.0491 1.0229 0.054 Uiso 1 1 calc GR . . . .
Cl91 Cl 0.48265(12) 0.78866(8) 0.42158(8) 0.0914(5) Uani 1 1 d . . . . .
Cl92 Cl 0.55568(18) 0.70193(9) 0.50535(9) 0.1225(8) Uani 1 1 d . . . . .
C900 C 0.5765(6) 0.7445(3) 0.4483(4) 0.117(3) Uani 1 1 d . . . . .
H90A H 0.6387 0.7635 0.4667 0.140 Uiso 1 1 calc R . . . .
H90B H 0.5849 0.7242 0.4117 0.140 Uiso 1 1 calc R . . . .
F1 F 0.61471(17) 0.71091(9) 0.29170(12) 0.0507(6) Uani 1 1 d . U . . .
F2 F 0.61958(15) 0.79247(9) 0.30262(11) 0.0455(6) Uani 1 1 d . U . . .
F3 F 0.67800(16) 0.75729(13) 0.23215(12) 0.0686(9) Uani 1 1 d . U . . .
F4 F 0.33089(18) 0.72416(10) 0.00773(10) 0.0492(6) Uani 1 1 d . U . . .
F5 F 0.3390(2) 0.80686(10) 0.00888(11) 0.0581(7) Uani 1 1 d . U . . .
F6 F 0.46849(16) 0.76183(9) 0.01768(10) 0.0405(5) Uani 1 1 d . U . . .
F7 F 0.2777(4) 0.9721(3) 0.3639(3) 0.129(3) Uani 0.811(7) 1 d D U P A 1
F7A F 0.4260(5) 0.9484(9) 0.3372(9) 0.114(6) Uani 0.189(7) 1 d D U P A 2
F8 F 0.4019(4) 0.92416(15) 0.3702(2) 0.105(2) Uani 0.811(7) 1 d D U P A 1
F8A F 0.3068(15) 1.0000(3) 0.3268(8) 0.110(6) Uani 0.189(7) 1 d D U P A 2
F9 F 0.3804(3) 0.98977(16) 0.3132(2) 0.0863(16) Uani 0.811(7) 1 d D U P A 1
F9A F 0.3174(15) 0.9336(7) 0.3842(3) 0.085(5) Uani 0.189(7) 1 d D U P A 2
F10 F 0.0358(6) 0.9781(3) 0.1298(4) 0.093(3) Uani 0.533(9) 1 d D U P B 1
F10A F 0.1268(6) 0.9439(5) 0.0659(3) 0.113(4) Uani 0.467(9) 1 d D U P B 2
F11 F 0.1544(5) 0.9793(3) 0.0930(3) 0.078(2) Uani 0.533(9) 1 d D U P B 1
F11A F 0.0061(4) 0.9220(3) 0.0958(3) 0.067(2) Uani 0.467(9) 1 d D U P B 2
F12 F 0.0570(9) 0.9178(2) 0.0683(3) 0.135(4) Uani 0.533(9) 1 d D U P B 1
F12A F 0.0708(6) 0.9920(2) 0.1267(5) 0.101(4) Uani 0.467(9) 1 d D U P B 2
F13 F -0.13846(15) 0.77231(11) 0.21318(12) 0.0566(7) Uani 1 1 d . U . . .
F14 F -0.16500(17) 0.80327(10) 0.11953(15) 0.0632(7) Uani 1 1 d . U . . .
F15 F -0.21629(15) 0.72717(10) 0.13323(12) 0.0503(6) Uani 1 1 d . U . . .
F16 F 0.1216(3) 0.63146(14) 0.0411(2) 0.0675(14) Uani 0.854(8) 1 d D U P C 1
F16A F -0.0183(11) 0.5970(5) 0.0658(10) 0.069(6) Uani 0.146(8) 1 d D U P C 2
F17 F -0.0279(2) 0.61206(15) 0.0368(2) 0.0644(12) Uani 0.854(8) 1 d D U P C 1
F17A F 0.1381(10) 0.6021(6) 0.0955(9) 0.086(6) Uani 0.146(8) 1 d D U P C 2
F18 F 0.0889(4) 0.58801(12) 0.11455(17) 0.0784(14) Uani 0.854(8) 1 d D U P C 1
F18A F 0.0574(19) 0.6420(5) 0.0132(5) 0.083(5) Uani 0.146(8) 1 d D U P C 2
F19 F 0.2464(2) 0.80553(11) 0.47577(13) 0.0704(9) Uani 1 1 d . U . . .
F20 F 0.1934(2) 0.73234(11) 0.49770(11) 0.0612(7) Uani 1 1 d . U . . .
F21 F 0.10144(17) 0.78071(10) 0.42902(11) 0.0525(6) Uani 1 1 d . U . . .
F22 F 0.4640(2) 0.62934(12) 0.36924(18) 0.0830(10) Uani 1 1 d . U . . .
F23 F 0.3372(2) 0.58944(11) 0.32181(17) 0.0792(9) Uani 1 1 d . U . . .
F24 F 0.3725(3) 0.59845(12) 0.42284(17) 0.0962(13) Uani 1 1 d . U . . .
C201 C 0.3282(2) 0.76648(11) 0.19481(15) 0.0212(6) Uani 1 1 d . . . . .
C202 C 0.4236(2) 0.76335(12) 0.23476(15) 0.0223(6) Uani 1 1 d . . . . .
H202 H 0.4326 0.7639 0.2794 0.027 Uiso 1 1 calc R . . . .
C203 C 0.5058(2) 0.75943(12) 0.21167(15) 0.0216(6) Uani 1 1 d . . . . .
C204 C 0.4959(2) 0.75931(11) 0.14681(16) 0.0230(7) Uani 1 1 d . . . . .
H204 H 0.5518 0.7561 0.1307 0.028 Uiso 1 1 calc R . . . .
C205 C 0.4024(2) 0.76400(11) 0.10625(15) 0.0221(6) Uani 1 1 d . . . . .
C206 C 0.3202(2) 0.76754(11) 0.12978(15) 0.0227(6) Uani 1 1 d . . . . .
H206 H 0.2568 0.7708 0.1007 0.027 Uiso 1 1 calc R . . . .
C207 C 0.6039(2) 0.75505(14) 0.25838(17) 0.0306(8) Uani 1 1 d . . . . .
C208 C 0.3858(3) 0.76429(13) 0.03586(16) 0.0287(7) Uani 1 1 d . . . . .
C209 C 0.2205(2) 0.83694(12) 0.22521(15) 0.0219(6) Uani 1 1 d . . . . .
C210 C 0.2761(2) 0.86702(13) 0.27567(17) 0.0277(7) Uani 1 1 d . . . . .
H210 H 0.3172 0.8499 0.3116 0.033 Uiso 1 1 calc R . . . .
C211 C 0.2733(3) 0.92077(13) 0.27508(18) 0.0337(8) Uani 1 1 d D . . . .
C212 C 0.2141(3) 0.94703(14) 0.2234(2) 0.0407(9) Uani 1 1 d . . . . .
H212 H 0.2112 0.9838 0.2230 0.049 Uiso 1 1 calc R . . . .
C213 C 0.1592(3) 0.91842(13) 0.17213(18) 0.0356(8) Uani 1 1 d D . . . .
C214 C 0.1631(2) 0.86469(13) 0.17369(16) 0.0270(7) Uani 1 1 d . . . . .
H214 H 0.1250 0.8460 0.1381 0.032 Uiso 1 1 calc R . . . .
C215 C 0.3317(3) 0.95099(16) 0.3306(2) 0.0585(13) Uani 1 1 d D . . . .
C216 C 0.0965(3) 0.94569(15) 0.1157(2) 0.0593(13) Uani 1 1 d D . . . .
C217 C 0.1337(2) 0.74601(12) 0.17919(15) 0.0219(6) Uani 1 1 d . . . . .
C218 C 0.0405(2) 0.76294(12) 0.18141(14) 0.0220(6) Uani 1 1 d . . . . .
H218 H 0.0358 0.7925 0.2064 0.026 Uiso 1 1 calc R . . . .
C219 C -0.0450(2) 0.73811(13) 0.14849(15) 0.0249(7) Uani 1 1 d . . . . .
C220 C -0.0424(2) 0.69500(13) 0.11157(16) 0.0291(7) Uani 1 1 d . . . . .
H220 H -0.1012 0.6785 0.0881 0.035 Uiso 1 1 calc R . . . .
C221 C 0.0492(2) 0.67665(13) 0.10993(16) 0.0299(7) Uani 1 1 d D . . . .
C222 C 0.1349(2) 0.70185(12) 0.14279(16) 0.0266(7) Uani 1 1 d . . . . .
H222 H 0.1964 0.6885 0.1403 0.032 Uiso 1 1 calc R . . . .
C223 C -0.1412(2) 0.75973(15) 0.15326(19) 0.0359(8) Uani 1 1 d . . . . .
C224 C 0.0569(3) 0.62841(15) 0.07366(18) 0.0477(11) Uani 1 1 d D . . . .
C225 C 0.2519(2) 0.74611(12) 0.29249(15) 0.0227(6) Uani 1 1 d . . . . .
C226 C 0.2165(2) 0.76565(12) 0.34147(15) 0.0234(6) Uani 1 1 d . . . . .
H226 H 0.1810 0.7974 0.3353 0.028 Uiso 1 1 calc R . . . .
C227 C 0.2316(2) 0.73974(13) 0.39967(16) 0.0271(7) Uani 1 1 d . . . . .
C228 C 0.2821(2) 0.69345(14) 0.41039(18) 0.0327(8) Uani 1 1 d . . . . .
H228 H 0.2935 0.6762 0.4502 0.039 Uiso 1 1 calc R . . . .
C229 C 0.3158(2) 0.67263(14) 0.36177(19) 0.0335(8) Uani 1 1 d . . . . .
C230 C 0.2997(2) 0.69843(13) 0.30423(17) 0.0282(7) Uani 1 1 d . . . . .
H230 H 0.3223 0.6829 0.2713 0.034 Uiso 1 1 calc R . . . .
C231 C 0.1939(3) 0.76450(15) 0.45025(17) 0.0342(8) Uani 1 1 d . . . . .
C232 C 0.3731(3) 0.62280(17) 0.3704(2) 0.0501(11) Uani 1 1 d . . . . .
B200 B 0.2328(2) 0.77404(13) 0.22307(17) 0.0211(7) Uani 1 1 d . . . . .

loop_
_atom_site_aniso_label
_atom_site_aniso_U_11
_atom_site_aniso_U_22
_atom_site_aniso_U_33
_atom_site_aniso_U_23
_atom_site_aniso_U_13
_atom_site_aniso_U_12
Rh1 0.02207(12) 0.01665(12) 0.02126(13) 0.00249(9) 0.00079(10) -0.00089(9)
Rh2 0.03076(14) 0.01795(13) 0.01805(12) -0.00103(9) 0.00418(10) 0.00233(10)
Cl3 0.0384(5) 0.0401(5) 0.0266(4) -0.0032(4) -0.0071(4) 0.0025(4)
N21 0.0205(13) 0.0198(13) 0.0283(14) 0.0023(11) 0.0108(11) -0.0004(10)
N24 0.0185(12) 0.0220(13) 0.0213(13) -0.0011(10) 0.0052(10) 0.0020(10)
N34 0.0231(13) 0.0199(13) 0.0202(13) -0.0029(10) 0.0047(11) 0.0012(10)
N37 0.0244(13) 0.0239(14) 0.0201(13) -0.0013(11) 0.0049(11) 0.0008(11)
C4 0.0411(18) 0.0164(15) 0.0282(17) 0.0027(13) 0.0018(15) -0.0023(13)
C5 0.0398(18) 0.0247(17) 0.0392(19) 0.0135(15) 0.0089(16) -0.0024(14)
C6 0.041(2) 0.052(2) 0.079(3) 0.025(2) 0.015(2) -0.0064(18)
C7 0.037(2) 0.068(3) 0.084(3) 0.033(2) -0.004(2) -0.016(2)
C8 0.0276(17) 0.0351(19) 0.042(2) 0.0158(16) -0.0093(15) -0.0069(15)
C9 0.047(2) 0.0292(18) 0.0253(17) 0.0052(14) -0.0068(15) -0.0054(15)
C10 0.097(3) 0.041(2) 0.033(2) -0.0034(18) -0.001(2) 0.002(2)
C11 0.089(3) 0.032(2) 0.039(2) -0.0025(17) 0.006(2) 0.007(2)
C12 0.070(3) 0.037(2) 0.0358(19) -0.0166(16) 0.0157(19) 0.0095(19)
C13 0.074(3) 0.0202(17) 0.041(2) -0.0058(15) 0.0054(19) 0.0020(17)
C14 0.098(3) 0.032(2) 0.067(3) 0.004(2) -0.002(3) 0.009(2)
C15 0.061(2) 0.038(2) 0.049(2) 0.0139(18) 0.008(2) 0.0086(18)
C16 0.0317(17) 0.0344(18) 0.0277(16) 0.0021(14) 0.0032(14) 0.0115(14)
C17 0.0306(17) 0.0329(18) 0.0390(19) 0.0014(15) 0.0083(15) 0.0055(14)
C18 0.055(2) 0.069(3) 0.061(3) 0.000(2) 0.035(2) 0.006(2)
C19 0.083(3) 0.079(3) 0.072(3) -0.024(2) 0.040(3) 0.014(3)
C20 0.0164(13) 0.0197(15) 0.0215(15) -0.0009(12) 0.0024(12) -0.0005(11)
C22 0.0207(14) 0.0196(15) 0.0224(15) 0.0029(12) 0.0050(12) -0.0005(12)
C23 0.0198(14) 0.0224(16) 0.0210(15) 0.0013(12) 0.0045(12) -0.0016(12)
C25 0.0345(18) 0.0264(17) 0.046(2) 0.0037(15) 0.0279(17) 0.0014(14)
C26 0.072(3) 0.045(2) 0.048(2) -0.0061(19) 0.039(2) -0.003(2)
C27 0.039(2) 0.056(3) 0.096(4) 0.027(3) 0.045(3) 0.018(2)
C28 0.0263(16) 0.0262(17) 0.0271(17) -0.0032(13) 0.0075(14) 0.0077(13)
C29 0.0249(17) 0.042(2) 0.042(2) -0.0017(17) 0.0069(16) 0.0125(15)
C30 0.047(2) 0.054(2) 0.032(2) -0.0065(18) 0.0173(18) 0.0132(19)
C31 0.0315(17) 0.0190(16) 0.0401(19) 0.0005(14) 0.0138(15) -0.0003(13)
C32 0.0284(17) 0.0350(19) 0.0305(18) 0.0039(15) 0.0129(15) -0.0050(14)
C33 0.0184(14) 0.0234(16) 0.0172(14) 0.0008(12) 0.0004(12) 0.0028(12)
C35 0.0252(16) 0.0224(16) 0.0278(17) -0.0060(13) 0.0053(14) 0.0028(13)
C36 0.0242(16) 0.0288(17) 0.0237(16) -0.0047(13) 0.0046(13) 0.0020(13)
C38 0.0317(17) 0.0240(16) 0.0198(15) -0.0004(13) 0.0069(14) 0.0001(13)
C39 0.043(2) 0.0323(19) 0.0284(18) 0.0063(15) 0.0020(16) 0.0031(16)
C40 0.0319(18) 0.043(2) 0.0326(19) -0.0006(16) 0.0110(16) -0.0069(16)
C41 0.0350(18) 0.0279(18) 0.0299(18) 0.0000(14) 0.0130(15) -0.0039(14)
C42 0.034(2) 0.059(3) 0.055(3) 0.004(2) 0.0146(19) -0.0146(19)
C43 0.050(2) 0.045(2) 0.035(2) 0.0110(17) 0.0168(19) 0.0051(18)
C44 0.047(2) 0.0250(18) 0.049(2) -0.0100(16) 0.0192(19) -0.0032(16)
C45 0.039(2) 0.038(2) 0.036(2) -0.0084(16) 0.0179(17) 0.0021(16)
Cl91 0.0735(10) 0.1151(13) 0.0787(10) 0.0007(9) 0.0089(8) -0.0117(9)
Cl92 0.1405(18) 0.1303(17) 0.0721(11) 0.0212(11) -0.0136(11) -0.0436(14)
C900 0.096(5) 0.126(7) 0.141(7) 0.049(6) 0.052(5) 0.015(5)
F1 0.0428(13) 0.0382(13) 0.0574(15) 0.0020(11) -0.0097(11) 0.0046(10)
F2 0.0331(11) 0.0437(13) 0.0535(14) -0.0211(11) 0.0009(10) -0.0061(10)
F3 0.0198(11) 0.139(3) 0.0516(15) -0.0066(16) 0.0169(11) -0.0019(13)
F4 0.0592(15) 0.0579(15) 0.0326(12) -0.0148(11) 0.0161(11) -0.0241(12)
F5 0.0885(19) 0.0532(15) 0.0387(13) 0.0178(11) 0.0276(13) 0.0367(14)
F6 0.0448(12) 0.0497(13) 0.0360(12) 0.0026(10) 0.0261(10) 0.0007(10)
F7 0.094(3) 0.183(6) 0.125(4) -0.120(5) 0.055(3) -0.052(4)
F7A 0.096(10) 0.112(11) 0.122(11) -0.032(10) 0.010(9) -0.034(9)
F8 0.138(4) 0.053(2) 0.080(3) -0.005(2) -0.044(3) -0.034(3)
F8A 0.136(11) 0.068(9) 0.119(10) -0.059(8) 0.023(10) -0.035(9)
F9 0.085(3) 0.062(3) 0.100(3) -0.004(2) 0.005(2) -0.052(2)
F9A 0.097(10) 0.086(9) 0.062(8) -0.048(8) 0.006(8) -0.032(8)
F10 0.068(4) 0.113(6) 0.114(5) 0.058(5) 0.049(4) 0.054(4)
F10A 0.100(6) 0.187(9) 0.069(5) 0.071(6) 0.050(5) 0.063(6)
F11 0.108(5) 0.069(4) 0.068(4) 0.041(3) 0.041(4) 0.017(4)
F11A 0.055(4) 0.078(5) 0.056(4) 0.036(3) -0.007(3) -0.002(3)
F12 0.200(9) 0.051(4) 0.089(6) 0.030(4) -0.069(6) -0.014(5)
F12A 0.083(6) 0.025(3) 0.156(7) 0.008(4) -0.036(6) 0.007(4)
F13 0.0273(11) 0.0885(19) 0.0596(15) -0.0384(14) 0.0213(11) -0.0074(11)
F14 0.0321(12) 0.0539(16) 0.099(2) 0.0083(15) 0.0087(13) 0.0140(11)
F15 0.0218(10) 0.0636(16) 0.0659(16) -0.0240(13) 0.0125(11) -0.0138(10)
F16 0.073(3) 0.067(2) 0.084(3) -0.044(2) 0.059(2) -0.0207(19)
F16A 0.089(10) 0.049(9) 0.081(10) -0.015(8) 0.044(8) -0.023(8)
F17 0.064(2) 0.058(2) 0.074(3) -0.043(2) 0.0220(18) -0.0206(17)
F17A 0.092(10) 0.055(9) 0.118(11) -0.044(9) 0.041(9) 0.018(8)
F18 0.134(4) 0.0300(17) 0.080(3) -0.0034(16) 0.045(2) 0.013(2)
F18A 0.091(10) 0.094(10) 0.087(10) -0.055(8) 0.061(8) -0.030(9)
F19 0.0802(19) 0.079(2) 0.0634(17) -0.0366(15) 0.0387(16) -0.0362(16)
F20 0.089(2) 0.0675(17) 0.0369(13) 0.0194(12) 0.0348(14) 0.0157(15)
F21 0.0469(13) 0.0774(18) 0.0399(13) 0.0023(12) 0.0232(11) 0.0227(12)
F22 0.0507(16) 0.0667(19) 0.138(3) 0.0324(19) 0.0359(18) 0.0313(14)
F23 0.089(2) 0.0415(16) 0.105(3) -0.0050(16) 0.0228(19) 0.0251(15)
F24 0.152(3) 0.0593(18) 0.104(3) 0.0561(18) 0.080(2) 0.060(2)
C201 0.0202(14) 0.0164(14) 0.0291(16) 0.0001(12) 0.0103(13) 0.0011(12)
C202 0.0227(15) 0.0209(15) 0.0261(16) -0.0013(13) 0.0110(13) -0.0001(12)
C203 0.0177(14) 0.0183(15) 0.0296(17) -0.0032(12) 0.0078(13) -0.0002(11)
C204 0.0250(15) 0.0159(14) 0.0342(17) -0.0036(13) 0.0182(14) -0.0023(12)
C205 0.0273(16) 0.0137(14) 0.0290(17) -0.0016(12) 0.0139(14) -0.0027(12)
C206 0.0220(15) 0.0175(15) 0.0301(17) -0.0005(13) 0.0097(13) -0.0013(12)
C207 0.0217(16) 0.0360(19) 0.0363(19) -0.0076(16) 0.0116(15) -0.0026(14)
C208 0.0341(18) 0.0249(17) 0.0311(18) 0.0019(14) 0.0158(15) 0.0022(14)
C209 0.0177(14) 0.0236(16) 0.0286(16) 0.0008(13) 0.0137(13) 0.0013(12)
C210 0.0217(15) 0.0316(18) 0.0335(18) -0.0016(14) 0.0137(14) -0.0049(13)
C211 0.0326(18) 0.0289(18) 0.047(2) -0.0100(16) 0.0241(17) -0.0098(15)
C212 0.047(2) 0.0231(18) 0.063(3) -0.0009(18) 0.033(2) -0.0018(16)
C213 0.039(2) 0.0265(18) 0.045(2) 0.0088(16) 0.0191(18) 0.0043(15)
C214 0.0278(16) 0.0247(17) 0.0311(17) 0.0004(14) 0.0124(14) 0.0015(13)
C215 0.059(3) 0.047(3) 0.072(3) -0.024(2) 0.021(3) -0.022(2)
C216 0.074(3) 0.040(3) 0.065(3) 0.021(2) 0.018(3) 0.014(2)
C217 0.0230(15) 0.0212(15) 0.0238(16) 0.0030(12) 0.0105(13) -0.0004(12)
C218 0.0218(15) 0.0247(16) 0.0211(15) -0.0023(12) 0.0084(13) -0.0003(12)
C219 0.0210(15) 0.0303(17) 0.0247(16) -0.0001(13) 0.0086(13) -0.0020(13)
C220 0.0297(17) 0.0355(19) 0.0242(16) -0.0068(14) 0.0109(14) -0.0122(14)
C221 0.0384(19) 0.0246(17) 0.0334(18) -0.0052(14) 0.0215(16) -0.0075(14)
C222 0.0274(16) 0.0241(16) 0.0345(18) 0.0009(14) 0.0188(15) 0.0009(13)
C223 0.0184(16) 0.045(2) 0.044(2) -0.0113(18) 0.0060(15) -0.0030(15)
C224 0.055(3) 0.040(2) 0.059(3) -0.020(2) 0.034(2) -0.017(2)
C225 0.0164(14) 0.0256(16) 0.0281(16) 0.0016(13) 0.0090(13) -0.0024(12)
C226 0.0172(14) 0.0246(16) 0.0294(17) 0.0046(13) 0.0079(13) 0.0010(12)
C227 0.0199(15) 0.0341(18) 0.0283(17) 0.0045(14) 0.0082(13) -0.0017(13)
C228 0.0269(17) 0.035(2) 0.0374(19) 0.0156(16) 0.0114(15) 0.0003(14)
C229 0.0280(17) 0.0271(18) 0.049(2) 0.0126(16) 0.0174(16) 0.0035(14)
C230 0.0230(16) 0.0274(17) 0.0389(19) 0.0035(15) 0.0166(15) 0.0018(13)
C231 0.039(2) 0.040(2) 0.0253(17) 0.0030(15) 0.0117(16) -0.0056(16)
C232 0.050(2) 0.038(2) 0.069(3) 0.022(2) 0.026(2) 0.0145(19)
B200 0.0194(16) 0.0210(17) 0.0261(18) 0.0002(14) 0.0114(14) 0.0029(13)

loop_
_atom_type_symbol
_atom_type_description
_atom_type_scat_dispersion_real
_atom_type_scat_dispersion_imag
_atom_type_scat_source
C C 0.0033 0.0016 'International Tables Vol C Tables 4.2.6.8 and 6.1.1.4'
H H 0.0000 0.0000 'International Tables Vol C Tables 4.2.6.8 and 6.1.1.4'
B B 0.0013 0.0007 'International Tables Vol C Tables 4.2.6.8 and 6.1.1.4'
Cl Cl 0.1484 0.1585 'International Tables Vol C Tables 4.2.6.8 and 6.1.1.4'
F F 0.0171 0.0103 'International Tables Vol C Tables 4.2.6.8 and 6.1.1.4'
N N 0.0061 0.0033 'International Tables Vol C Tables 4.2.6.8 and 6.1.1.4'
Rh Rh -1.1178 0.9187 'International Tables Vol C Tables 4.2.6.8 and 6.1.1.4'

loop_
_geom_angle_atom_site_label_1
_geom_angle_atom_site_label_2
_geom_angle_atom_site_label_3
_geom_angle
C4 Rh1 Cl3 96.68(9)
C4 Rh1 C5 36.33(13)
C5 Rh1 Cl3 90.34(10)
C8 Rh1 Cl3 153.02(12)
C8 Rh1 C4 92.47(14)
C8 Rh1 C5 82.14(14)
C8 Rh1 C9 38.94(16)
C9 Rh1 Cl3 167.89(12)
C9 Rh1 C4 81.78(13)
C9 Rh1 C5 95.28(14)
C20 Rh1 Cl3 87.97(9)
C20 Rh1 C4 157.67(12)
C20 Rh1 C5 165.95(13)
C20 Rh1 C8 93.13(13)
C20 Rh1 C9 89.11(13)
C12 Rh2 Cl3 96.71(12)
C13 Rh2 Cl3 94.32(13)
C13 Rh2 C12 35.86(16)
C16 Rh2 Cl3 160.24(10)
C16 Rh2 C12 91.72(15)
C16 Rh2 C13 82.13(15)
C17 Rh2 Cl3 159.99(11)
C17 Rh2 C12 82.34(16)
C17 Rh2 C13 96.31(16)
C17 Rh2 C16 39.10(14)
C33 Rh2 Cl3 84.49(9)
C33 Rh2 C12 163.87(15)
C33 Rh2 C13 160.26(15)
C33 Rh2 C16 92.34(13)
C33 Rh2 C17 91.04(13)
Rh1 Cl3 Rh2 144.13(4)
C20 N21 C22 110.7(2)
C20 N21 C25 120.6(3)
C22 N21 C25 128.3(3)
C20 N24 C23 110.7(2)
C20 N24 C28 120.1(3)
C23 N24 C28 128.7(2)
C33 N34 C35 110.3(3)
C33 N34 C38 121.2(2)
C35 N34 C38 127.5(3)
C33 N37 C36 110.8(3)
C33 N37 C41 121.2(3)
C36 N37 C41 128.0(3)
C5 C4 Rh1 72.1(2)
C5 C4 C11 123.8(4)
C11 C4 Rh1 109.2(2)
C4 C5 Rh1 71.55(19)
C4 C5 C6 125.9(4)
C6 C5 Rh1 108.1(2)
C7 C6 C5 116.7(4)
C6 C7 C8 116.7(4)
C7 C8 Rh1 112.2(3)
C9 C8 Rh1 71.1(2)
C9 C8 C7 123.6(4)
C8 C9 Rh1 69.9(2)
C8 C9 C10 126.9(4)
C10 C9 Rh1 111.1(3)
C11 C10 C9 115.9(4)
C10 C11 C4 117.0(4)
C13 C12 Rh2 71.9(2)
C13 C12 C19 123.1(5)
C19 C12 Rh2 109.1(3)
C12 C13 Rh2 72.3(2)
C12 C13 C14 127.5(5)
C14 C13 Rh2 107.7(3)
C15 C14 C13 115.1(4)
C14 C15 C16 115.5(4)
C15 C16 Rh2 112.5(3)
C17 C16 Rh2 70.0(2)
C17 C16 C15 124.1(3)
C16 C17 Rh2 70.9(2)
C16 C17 C18 125.3(4)
C18 C17 Rh2 111.0(3)
C19 C18 C17 115.0(4)
C18 C19 C12 116.3(4)
N21 C20 Rh1 129.8(2)
N24 C20 Rh1 125.1(2)
N24 C20 N21 105.1(2)
N21 C22 C31 125.2(3)
C23 C22 N21 106.8(3)
C23 C22 C31 128.0(3)
N24 C23 C32 124.5(3)
C22 C23 N24 106.7(2)
C22 C23 C32 128.8(3)
N21 C25 C26 111.0(3)
N21 C25 C27 111.7(3)
C26 C25 C27 113.6(3)
N24 C28 C29 111.2(3)
N24 C28 C30 112.8(3)
C29 C28 C30 113.3(3)
N34 C33 Rh2 128.4(2)
N37 C33 Rh2 126.0(2)
N37 C33 N34 105.4(3)
N34 C35 C44 125.0(3)
C36 C35 N34 107.0(3)
C36 C35 C44 128.0(3)
N37 C36 C45 125.7(3)
C35 C36 N37 106.5(3)
C35 C36 C45 127.9(3)
N34 C38 C39 110.4(3)
N34 C38 C40 113.8(3)
C40 C38 C39 113.2(3)
N37 C41 C42 112.1(3)
N37 C41 C43 111.8(3)
C42 C41 C43 113.4(3)
Cl91 C900 Cl92 113.3(4)
C202 C201 B200 121.6(3)
C206 C201 C202 116.0(3)
C206 C201 B200 122.2(3)
C203 C202 C201 122.5(3)
C202 C203 C207 118.1(3)
C204 C203 C202 120.6(3)
C204 C203 C207 121.3(3)
C205 C204 C203 118.1(3)
C204 C205 C206 121.0(3)
C204 C205 C208 121.2(3)
C206 C205 C208 117.8(3)
C205 C206 C201 121.9(3)
F1 C207 F2 104.3(3)
F1 C207 C203 112.7(3)
F2 C207 C203 112.4(3)
F3 C207 F1 106.6(3)
F3 C207 F2 106.6(3)
F3 C207 C203 113.4(3)
F4 C208 C205 112.3(3)
F5 C208 F4 106.1(3)
F5 C208 C205 112.4(3)
F6 C208 F4 105.7(3)
F6 C208 F5 106.0(3)
F6 C208 C205 113.7(3)
C210 C209 B200 122.1(3)
C214 C209 C210 115.5(3)
C214 C209 B200 122.0(3)
C211 C210 C209 122.5(3)
C210 C211 C215 120.5(4)
C212 C211 C210 120.4(3)
C212 C211 C215 119.1(3)
C211 C212 C213 118.6(3)
C212 C213 C216 119.6(3)
C214 C213 C212 120.1(4)
C214 C213 C216 120.3(3)
C213 C214 C209 122.9(3)
F7 C215 F8 107.5(5)
F7 C215 F9 105.7(4)
F7 C215 C211 113.2(4)
F7A C215 F8A 107.8(6)
F7A C215 F9A 106.3(6)
F7A C215 C211 112.8(6)
F8 C215 F9 103.1(4)
F8 C215 C211 114.3(3)
F8A C215 F9A 106.4(6)
F8A C215 C211 112.0(6)
F9 C215 C211 112.2(4)
F9A C215 C211 111.2(5)
F10 C216 F11 100.0(4)
F10 C216 C213 113.2(4)
F10A C216 F11A 102.1(5)
F10A C216 F12A 111.7(5)
F10A C216 C213 115.4(4)
F11 C216 C213 108.7(4)
F11A C216 C213 110.3(4)
F12 C216 F10 113.0(6)
F12 C216 F11 103.6(5)
F12 C216 C213 116.4(4)
F12A C216 F11A 100.9(5)
F12A C216 C213 114.7(5)
C218 C217 B200 120.3(3)
C222 C217 C218 115.6(3)
C222 C217 B200 123.9(3)
C219 C218 C217 122.2(3)
C218 C219 C223 118.1(3)
C220 C219 C218 121.3(3)
C220 C219 C223 120.6(3)
C219 C220 C221 117.6(3)
C220 C221 C222 120.9(3)
C220 C221 C224 120.0(3)
C222 C221 C224 119.1(3)
C221 C222 C217 122.4(3)
F13 C223 C219 111.8(3)
F14 C223 F13 105.8(3)
F14 C223 C219 111.9(3)
F15 C223 F13 106.5(3)
F15 C223 F14 106.8(3)
F15 C223 C219 113.5(3)
F16 C224 F17 109.9(3)
F16 C224 F18 104.2(3)
F16 C224 C221 113.6(3)
F16A C224 F18A 104.3(6)
F16A C224 C221 114.4(6)
F17 C224 F18 103.9(3)
F17 C224 C221 114.0(3)
F17A C224 F16A 109.1(6)
F17A C224 F18A 104.6(6)
F17A C224 C221 114.8(6)
F18 C224 C221 110.3(3)
F18A C224 C221 108.6(5)
C226 C225 C230 115.8(3)
C226 C225 B200 123.4(3)
C230 C225 B200 120.7(3)
C225 C226 C227 121.8(3)
C226 C227 C231 118.0(3)
C228 C227 C226 120.9(3)
C228 C227 C231 121.1(3)
C227 C228 C229 118.4(3)
C228 C229 C230 120.2(3)
C228 C229 C232 121.3(3)
C230 C229 C232 118.4(3)
C229 C230 C225 122.9(3)
F19 C231 F20 106.9(3)
F19 C231 F21 106.3(3)
F19 C231 C227 112.5(3)
F20 C231 C227 112.8(3)
F21 C231 F20 104.9(3)
F21 C231 C227 112.9(3)
F22 C232 F23 103.2(4)
F22 C232 F24 108.6(4)
F22 C232 C229 112.7(3)
F23 C232 C229 111.7(4)
F24 C232 F23 107.0(4)
F24 C232 C229 113.0(4)
C209 B200 C201 103.5(2)
C209 B200 C217 112.1(3)
C209 B200 C225 113.8(3)
C217 B200 C201 112.7(3)
C217 B200 C225 104.5(2)
C225 B200 C201 110.5(2)

loop_
_geom_bond_atom_site_label_1
_geom_bond_atom_site_label_2
_geom_bond_distance
Rh1 Cl3 2.3988(9)
Rh1 C4 2.198(3)
Rh1 C5 2.205(3)
Rh1 C8 2.085(4)
Rh1 C9 2.101(4)
Rh1 C20 2.025(3)
Rh2 Cl3 2.4067(9)
Rh2 C12 2.210(4)
Rh2 C13 2.206(4)
Rh2 C16 2.099(3)
Rh2 C17 2.086(4)
Rh2 C33 2.022(3)
N21 C20 1.355(4)
N21 C22 1.395(4)
N21 C25 1.479(4)
N24 C20 1.352(4)
N24 C23 1.398(4)
N24 C28 1.484(4)
N34 C33 1.357(4)
N34 C35 1.395(4)
N34 C38 1.482(4)
N37 C33 1.346(4)
N37 C36 1.399(4)
N37 C41 1.475(4)
C4 C5 1.373(5)
C4 C11 1.503(5)
C5 C6 1.496(6)
C6 C7 1.447(6)
C7 C8 1.520(5)
C8 C9 1.395(6)
C9 C10 1.500(6)
C10 C11 1.447(6)
C12 C13 1.359(6)
C12 C19 1.496(7)
C13 C14 1.508(6)
C14 C15 1.477(7)
C15 C16 1.524(5)
C16 C17 1.400(5)
C17 C18 1.506(5)
C18 C19 1.481(7)
C22 C23 1.343(4)
C22 C31 1.498(4)
C23 C32 1.493(4)
C25 C26 1.518(6)
C25 C27 1.521(5)
C28 C29 1.513(5)
C28 C30 1.527(5)
C35 C36 1.346(5)
C35 C44 1.491(5)
C36 C45 1.490(4)
C38 C39 1.519(5)
C38 C40 1.512(5)
C41 C42 1.517(5)
C41 C43 1.519(5)
Cl91 C900 1.725(8)
Cl92 C900 1.744(7)
F1 C207 1.338(4)
F2 C207 1.342(4)
F3 C207 1.322(4)
F4 C208 1.339(4)
F5 C208 1.334(4)
F6 C208 1.331(4)
F7 C215 1.306(5)
F7A C215 1.301(7)
F8 C215 1.321(5)
F8A C215 1.308(7)
F9 C215 1.326(5)
F9A C215 1.320(7)
F10 C216 1.292(5)
F10A C216 1.273(6)
F11 C216 1.374(5)
F11A C216 1.375(5)
F12 C216 1.260(6)
F12A C216 1.290(6)
F13 C223 1.339(4)
F14 C223 1.336(5)
F15 C223 1.330(4)
F16 C224 1.302(4)
F16A C224 1.308(6)
F17 C224 1.318(4)
F17A C224 1.307(6)
F18 C224 1.368(4)
F18A C224 1.369(7)
F19 C231 1.326(4)
F20 C231 1.329(4)
F21 C231 1.329(4)
F22 C232 1.301(5)
F23 C232 1.355(6)
F24 C232 1.308(5)
C201 C202 1.395(4)
C201 C206 1.395(4)
C201 B200 1.637(4)
C202 C203 1.388(4)
C203 C204 1.386(4)
C203 C207 1.486(5)
C204 C205 1.382(5)
C205 C206 1.393(4)
C205 C208 1.492(4)
C209 C210 1.402(5)
C209 C214 1.394(5)
C209 B200 1.634(5)
C210 C211 1.387(5)
C211 C212 1.386(6)
C211 C215 1.489(6)
C212 C213 1.390(6)
C213 C214 1.387(5)
C213 C216 1.486(6)
C217 C218 1.399(4)
C217 C222 1.392(4)
C217 B200 1.635(5)
C218 C219 1.384(4)
C219 C220 1.380(5)
C219 C223 1.496(4)
C220 C221 1.385(5)
C221 C222 1.390(5)
C221 C224 1.495(5)
C225 C226 1.392(4)
C225 C230 1.393(4)
C225 B200 1.634(5)
C226 C227 1.401(4)
C227 C228 1.378(5)
C227 C231 1.493(5)
C228 C229 1.384(5)
C229 C230 1.386(5)
C229 C232 1.503(5)
